data_1503301
loop_
_publ_author_name
'Kizirian, Jean-Claude'
'Aiguabella, Nuria'
'Pesquer, Albert'
'Fustero, Santos'
'Bello, Paula'
'Verdaguer, Xavier'
'Riera, Antoni'

_publ_section_title
;
 Regioselectivity in intermolecular Pauson-Khand reactions of dissymmetric
 fluorinated alkynes.
;
_journal_issue 24
_journal_name_full 'Organic letters'
_journal_page_first 5620
_journal_page_last 5623
_journal_paper_doi 10.1021/ol102283c
_journal_volume 12
_journal_year 2010
_chemical_formula_sum 'C25 H21 F2 N O3'
_chemical_formula_weight 421.43
_chemical_name_systematic
; 
 ? 
;
_space_group_IT_number 2
_symmetry_cell_setting triclinic
_symmetry_space_group_name_Hall '-P 1'
_symmetry_space_group_name_H-M 'P -1'
_atom_sites_solution_hydrogens geom
_atom_sites_solution_primary direct
_atom_sites_solution_secondary difmap
_audit_creation_method SHELXL-97
_cell_angle_alpha 69.786(4)
_cell_angle_beta 75.641(4)
_cell_angle_gamma 71.826(5)
_cell_formula_units_Z 2
_cell_length_a 9.6430(15)
_cell_length_b 9.7878(15)
_cell_length_c 11.8868(18)
_cell_measurement_reflns_used 9876
_cell_measurement_temperature 100(2)
_cell_measurement_theta_max 38.72
_cell_measurement_theta_min 2.24
_cell_volume 987.9(3)
_computing_cell_refinement 'Bruker APEX2 v2009.1-0'
_computing_data_collection 'Bruker APEX2 v2009.1-0'
_computing_data_reduction 'Bruker SAINT V7.60A'
_computing_molecular_graphics 'Bruker SHELXTL'
_computing_publication_material 'Bruker SHELXTL'
_computing_structure_refinement 'SHELXS-97 (Sheldrick, 2008)'
_computing_structure_solution 'SHELXS-97 (Sheldrick, 2008)'
_diffrn_ambient_temperature 100(2)
_diffrn_detector_area_resol_mean 512
_diffrn_detector_type '4K CCD area detector APEX II'
_diffrn_measured_fraction_theta_full 0.993
_diffrn_measured_fraction_theta_max 0.886
_diffrn_measurement_device_type 'Kappa 4-axis goniometer bruker-nonius'
_diffrn_measurement_method
;
 Fullsphere data collection, phi and omega scans
;
_diffrn_measurement_specimen_support 'magnetic support whith 10 micron nylon fiber cryoloop'
_diffrn_radiation_monochromator 'Multilayer Montel 200 mirrors'
_diffrn_radiation_type MoK\a
_diffrn_radiation_wavelength 0.71073
_diffrn_reflns_av_R_equivalents 0.0294
_diffrn_reflns_av_sigmaI/netI 0.0315
_diffrn_reflns_limit_h_max 15
_diffrn_reflns_limit_h_min -15
_diffrn_reflns_limit_k_max 17
_diffrn_reflns_limit_k_min -16
_diffrn_reflns_limit_l_max 19
_diffrn_reflns_limit_l_min -19
_diffrn_reflns_number 31056
_diffrn_reflns_theta_full 25.00
_diffrn_reflns_theta_max 38.83
_diffrn_reflns_theta_min 2.25
_diffrn_source 'rotating anode X-ray tube'
_diffrn_source_current 70
_diffrn_source_power 50
_diffrn_source_size '3 mm x 0.3 mm fine focus'
_diffrn_source_type 'Bruker-Nonius FR 591'
_exptl_absorpt_coefficient_mu 0.105
_exptl_absorpt_correction_T_max 0.98
_exptl_absorpt_correction_T_min 0.81
_exptl_absorpt_correction_type empirical
_exptl_absorpt_process_details
; 
 SADABS Version 2008/1 Bruker-Nonius
 Blessing, Acta Cryst. (1995) A51 33-38
;
_exptl_crystal_colour colourless
_exptl_crystal_density_diffrn 1.417
_exptl_crystal_density_method 'not measured'
_exptl_crystal_description Block
_exptl_crystal_F_000 440
_exptl_crystal_size_max 0.4
_exptl_crystal_size_mid 0.4
_exptl_crystal_size_min 0.3
_refine_diff_density_max 0.696
_refine_diff_density_min -0.277
_refine_diff_density_rms 0.065
_refine_ls_extinction_method none
_refine_ls_goodness_of_fit_ref 1.047
_refine_ls_hydrogen_treatment noref
_refine_ls_matrix_type full
_refine_ls_number_parameters 281
_refine_ls_number_reflns 10066
_refine_ls_number_restraints 0
_refine_ls_restrained_S_all 1.047
_refine_ls_R_factor_all 0.0550
_refine_ls_R_factor_gt 0.0446
_refine_ls_shift/su_max 0.000
_refine_ls_shift/su_mean 0.000
_refine_ls_structure_factor_coef Fsqd
_refine_ls_weighting_details 'calc w=1/[\s^2^(Fo^2^)+(0.0700P)^2^+0.2169P] where P=(Fo^2^+2Fc^2^)/3'
_refine_ls_weighting_scheme calc
_refine_ls_wR_factor_gt 0.1228
_refine_ls_wR_factor_ref 0.1309
_reflns_number_gt 8325
_reflns_number_total 10066
_reflns_threshold_expression >2sigma(I)
_cod_data_source_file ol102283c_si_002.cif
_cod_data_source_block naf92_0m
_cod_depositor_comments
;
The following automatic conversions were performed:
'_diffrn_measurement_specimen_suppport' tag replaced with
'_diffrn_measurement_specimen_support'.

Automatic conversion script
Id: cif_correct_tags 1440 2010-10-19 06:21:57Z saulius 

The following automatic conversions were performed:

'_symmetry_cell_setting' value 'Triclinic' changed to 'triclinic'
according to /home/saulius/struct/CIF-dictionaries/cif_core.dic
dictionary named 'cif_core.dic' version 2.4.2 from 2011-04-26.

Automatic conversion script
Id: cif_fix_values 1715 2011-07-08 13:25:40Z adriana 
;
_cod_original_sg_symbol_H-M P-1
_cod_database_code 1503301

loop_
_symmetry_equiv_pos_as_xyz
'x, y, z'
'-x, -y, -z'

loop_
_atom_site_label
_atom_site_type_symbol
_atom_site_fract_x
_atom_site_fract_y
_atom_site_fract_z
_atom_site_U_iso_or_equiv
_atom_site_adp_type
_atom_site_occupancy
_atom_site_symmetry_multiplicity
_atom_site_calc_flag
_atom_site_refinement_flags
C1 C 0.18203(8) -0.11024(7) 0.16121(6) 0.01358(11) Uani 1 1 d .
C2 C 0.30567(8) -0.19210(7) 0.08852(6) 0.01421(11) Uani 1 1 d .
C3 C 0.27495(8) -0.33979(8) 0.10162(7) 0.01501(11) Uani 1 1 d .
H3 H 0.2724 -0.3496 0.0229 0.018 Uiso 1 1 calc R
C4 C 0.38347(9) -0.47823(8) 0.17456(7) 0.01762(13) Uani 1 1 d .
H4 H 0.4890 -0.4821 0.1485 0.021 Uiso 1 1 calc R
C5 C 0.33571(10) -0.61344(8) 0.17736(9) 0.02167(15) Uani 1 1 d .
H5 H 0.3874 -0.6837 0.1358 0.026 Uiso 1 1 calc R
C6 C 0.20597(10) -0.61298(8) 0.25044(8) 0.02195(15) Uani 1 1 d .
H6 H 0.1505 -0.6826 0.2686 0.026 Uiso 1 1 calc R
C7 C 0.16497(9) -0.47802(8) 0.29882(7) 0.01847(13) Uani 1 1 d .
H7 H 0.0929 -0.4823 0.3736 0.022 Uiso 1 1 calc R
C8 C 0.12379(8) -0.33899(8) 0.18597(7) 0.01513(11) Uani 1 1 d .
H8 H 0.0518 -0.3517 0.1473 0.018 Uiso 1 1 calc R
C9 C 0.07556(8) -0.18710(7) 0.20994(6) 0.01379(11) Uani 1 1 d .
C10 C 0.31918(9) -0.46980(8) 0.30533(7) 0.01900(13) Uani 1 1 d .
H10A H 0.3674 -0.5547 0.3662 0.023 Uiso 1 1 calc R
H10B H 0.3187 -0.3761 0.3166 0.023 Uiso 1 1 calc R
C11 C -0.07635(8) -0.13140(8) 0.26867(6) 0.01473(11) Uani 1 1 d .
C12 C -0.13301(9) -0.20050(8) 0.38842(7) 0.01901(13) Uani 1 1 d .
H12 H -0.0723 -0.2821 0.4364 0.023 Uiso 1 1 calc R
C13 C -0.27939(10) -0.14777(9) 0.43597(8) 0.02192(14) Uani 1 1 d .
H13 H -0.3157 -0.1929 0.5161 0.026 Uiso 1 1 calc R
C14 C -0.37155(9) -0.02792(10) 0.36424(8) 0.02205(14) Uani 1 1 d .
H14 H -0.4703 0.0055 0.3954 0.026 Uiso 1 1 calc R
C15 C -0.31575(9) 0.04195(10) 0.24559(8) 0.02120(14) Uani 1 1 d .
H15 H -0.3771 0.1230 0.1977 0.025 Uiso 1 1 calc R
C16 C -0.16894(8) -0.00875(9) 0.19820(7) 0.01803(13) Uani 1 1 d .
H16 H -0.1321 0.0393 0.1191 0.022 Uiso 1 1 calc R
C17 C 0.18566(8) 0.03595(7) 0.17382(6) 0.01380(11) Uani 1 1 d .
C18 C 0.15530(8) 0.17234(7) 0.06035(6) 0.01361(11) Uani 1 1 d .
C19 C 0.27458(8) 0.32479(7) -0.12569(6) 0.01368(11) Uani 1 1 d .
C20 C 0.36553(9) 0.29656(8) -0.23061(7) 0.01651(12) Uani 1 1 d .
H20 H 0.4236 0.2001 -0.2281 0.020 Uiso 1 1 calc R
C21 C 0.36976(9) 0.41173(8) -0.33862(7) 0.01807(13) Uani 1 1 d .
H21 H 0.4303 0.3926 -0.4085 0.022 Uiso 1 1 calc R
C22 C 0.28268(9) 0.55655(8) -0.34192(7) 0.01734(12) Uani 1 1 d .
C23 C 0.19300(9) 0.58583(8) -0.23666(7) 0.01690(12) Uani 1 1 d .
H23 H 0.1358 0.6825 -0.2387 0.020 Uiso 1 1 calc R
C24 C 0.18975(8) 0.46913(8) -0.12836(7) 0.01560(12) Uani 1 1 d .
H24 H 0.1307 0.4881 -0.0579 0.019 Uiso 1 1 calc R
C25 C 0.19758(13) 0.80748(10) -0.46361(8) 0.02790(18) Uani 1 1 d .
H25A H 0.0973 0.7994 -0.4467 0.042 Uiso 1 1 calc R
H25B H 0.2170 0.8714 -0.5446 0.042 Uiso 1 1 calc R
H25C H 0.2124 0.8496 -0.4069 0.042 Uiso 1 1 calc R
F1 F 0.32126(5) 0.01972(5) 0.20124(5) 0.01825(9) Uani 1 1 d .
F2 F 0.08486(6) 0.06975(5) 0.26948(4) 0.01748(9) Uani 1 1 d .
N1 N 0.27627(7) 0.20425(6) -0.01581(6) 0.01481(10) Uani 1 1 d .
H1 H 0.3608 0.1483 0.0027 0.018 Uiso 1 1 calc R
O1 O 0.41265(6) -0.14649(6) 0.02562(5) 0.01836(11) Uani 1 1 d .
O2 O 0.02709(6) 0.23761(7) 0.04822(6) 0.02074(12) Uani 1 1 d .
O3 O 0.29532(9) 0.66242(7) -0.45270(6) 0.02634(14) Uani 1 1 d .

loop_
_atom_site_aniso_label
_atom_site_aniso_U_11
_atom_site_aniso_U_22
_atom_site_aniso_U_33
_atom_site_aniso_U_23
_atom_site_aniso_U_13
_atom_site_aniso_U_12
C1 0.0142(3) 0.0110(2) 0.0140(3) -0.00221(18) -0.0019(2) -0.00282(19)
C2 0.0142(3) 0.0134(2) 0.0132(2) -0.00223(19) -0.0036(2) -0.0018(2)
C3 0.0161(3) 0.0135(2) 0.0155(3) -0.00486(19) -0.0038(2) -0.0021(2)
C4 0.0169(3) 0.0128(2) 0.0233(3) -0.0054(2) -0.0062(2) -0.0014(2)
C5 0.0235(4) 0.0133(3) 0.0300(4) -0.0078(2) -0.0095(3) -0.0011(2)
C6 0.0248(4) 0.0129(3) 0.0301(4) -0.0051(2) -0.0083(3) -0.0054(2)
C7 0.0224(3) 0.0131(2) 0.0188(3) -0.0017(2) -0.0038(2) -0.0057(2)
C8 0.0159(3) 0.0132(2) 0.0169(3) -0.0040(2) -0.0041(2) -0.0037(2)
C9 0.0145(3) 0.0124(2) 0.0132(2) -0.00209(18) -0.0026(2) -0.0030(2)
C10 0.0246(4) 0.0138(2) 0.0193(3) -0.0021(2) -0.0098(3) -0.0037(2)
C11 0.0138(3) 0.0144(2) 0.0150(3) -0.00360(19) -0.0005(2) -0.0041(2)
C12 0.0215(3) 0.0169(3) 0.0155(3) -0.0027(2) 0.0003(2) -0.0053(2)
C13 0.0233(4) 0.0226(3) 0.0174(3) -0.0063(2) 0.0046(3) -0.0080(3)
C14 0.0175(3) 0.0277(3) 0.0208(3) -0.0114(3) 0.0028(3) -0.0051(3)
C15 0.0157(3) 0.0260(3) 0.0188(3) -0.0074(3) -0.0021(2) -0.0003(3)
C16 0.0150(3) 0.0199(3) 0.0153(3) -0.0034(2) -0.0012(2) -0.0019(2)
C17 0.0140(3) 0.0120(2) 0.0138(3) -0.00176(18) -0.0028(2) -0.00284(19)
C18 0.0145(3) 0.0110(2) 0.0137(3) -0.00131(18) -0.0027(2) -0.00316(19)
C19 0.0137(3) 0.0117(2) 0.0137(3) -0.00167(18) -0.0013(2) -0.00334(19)
C20 0.0182(3) 0.0143(2) 0.0161(3) -0.0050(2) -0.0013(2) -0.0032(2)
C21 0.0216(3) 0.0176(3) 0.0139(3) -0.0049(2) -0.0006(2) -0.0046(2)
C22 0.0216(3) 0.0154(2) 0.0133(3) -0.0014(2) -0.0019(2) -0.0059(2)
C23 0.0184(3) 0.0130(2) 0.0154(3) -0.0015(2) -0.0010(2) -0.0029(2)
C24 0.0157(3) 0.0126(2) 0.0148(3) -0.00199(19) 0.0001(2) -0.0026(2)
C25 0.0429(5) 0.0175(3) 0.0191(3) 0.0008(2) -0.0090(3) -0.0053(3)
F1 0.0179(2) 0.01627(18) 0.0208(2) -0.00139(15) -0.00879(17) -0.00464(15)
F2 0.0219(2) 0.01561(18) 0.01340(18) -0.00441(14) -0.00033(16) -0.00421(16)
N1 0.0126(2) 0.0119(2) 0.0156(2) -0.00017(17) -0.00154(19) -0.00210(17)
O1 0.0146(2) 0.0186(2) 0.0185(2) -0.00272(18) -0.00065(18) -0.00412(18)
O2 0.0135(2) 0.0200(2) 0.0209(3) 0.00264(19) -0.00325(19) -0.00263(18)
O3 0.0374(4) 0.0194(2) 0.0139(2) 0.00102(18) -0.0002(2) -0.0052(2)

loop_
_atom_type_symbol
_atom_type_description
_atom_type_scat_dispersion_real
_atom_type_scat_dispersion_imag
_atom_type_scat_source
C C 0.0033 0.0016 'International Tables Vol C Tables 4.2.6.8 and 6.1.1.4'
H H 0.0000 0.0000 'International Tables Vol C Tables 4.2.6.8 and 6.1.1.4'
N N 0.0061 0.0033 'International Tables Vol C Tables 4.2.6.8 and 6.1.1.4'
O O 0.0106 0.0060 'International Tables Vol C Tables 4.2.6.8 and 6.1.1.4'
F F 0.0171 0.0103 'International Tables Vol C Tables 4.2.6.8 and 6.1.1.4'

loop_
_geom_angle_atom_site_label_1
_geom_angle_atom_site_label_2
_geom_angle_atom_site_label_3
_geom_angle
C9 C1 C2 110.12(6)
C9 C1 C17 128.85(7)
C2 C1 C17 121.03(6)
O1 C2 C1 125.84(7)
O1 C2 C3 125.74(7)
C1 C2 C3 108.38(6)
C2 C3 C8 104.89(6)
C2 C3 C4 112.60(6)
C8 C3 C4 103.58(6)
C5 C4 C10 100.32(7)
C5 C4 C3 104.67(6)
C10 C4 C3 100.59(6)
C6 C5 C4 107.47(7)
C5 C6 C7 107.71(7)
C6 C7 C10 100.38(7)
C6 C7 C8 104.13(6)
C10 C7 C8 101.14(6)
C9 C8 C3 104.66(6)
C9 C8 C7 115.18(6)
C3 C8 C7 102.34(6)
C1 C9 C11 126.96(6)
C1 C9 C8 111.62(6)
C11 C9 C8 121.13(6)
C7 C10 C4 94.00(6)
C16 C11 C12 119.02(7)
C16 C11 C9 117.67(6)
C12 C11 C9 123.21(6)
C13 C12 C11 120.36(7)
C14 C13 C12 120.18(7)
C13 C14 C15 119.75(8)
C16 C15 C14 120.31(7)
C15 C16 C11 120.35(7)
F2 C17 F1 105.64(6)
F2 C17 C1 110.98(6)
F1 C17 C1 108.48(5)
F2 C17 C18 107.36(5)
F1 C17 C18 109.57(5)
C1 C17 C18 114.44(6)
O2 C18 N1 126.91(6)
O2 C18 C17 118.32(6)
N1 C18 C17 114.76(6)
C24 C19 C20 120.09(6)
C24 C19 N1 121.30(6)
C20 C19 N1 118.54(6)
C21 C20 C19 120.28(7)
C20 C21 C22 119.69(7)
O3 C22 C21 115.18(7)
O3 C22 C23 124.58(7)
C21 C22 C23 120.23(6)
C24 C23 C22 119.60(7)
C19 C24 C23 120.08(7)
C18 N1 C19 124.37(6)
C22 O3 C25 117.11(7)

loop_
_geom_bond_atom_site_label_1
_geom_bond_atom_site_label_2
_geom_bond_distance
C1 C9 1.3569(10)
C1 C2 1.4770(10)
C1 C17 1.5010(10)
C2 O1 1.2233(9)
C2 C3 1.5134(10)
C3 C8 1.5503(11)
C3 C4 1.5609(10)
C4 C5 1.5188(11)
C4 C10 1.5448(12)
C5 C6 1.3341(13)
C6 C7 1.5226(12)
C7 C10 1.5361(12)
C7 C8 1.5730(10)
C8 C9 1.5177(10)
C9 C11 1.4792(10)
C11 C16 1.3955(10)
C11 C12 1.4006(10)
C12 C13 1.3891(12)
C13 C14 1.3882(13)
C14 C15 1.3904(12)
C15 C16 1.3882(11)
C17 F2 1.3632(9)
C17 F1 1.3737(9)
C17 C18 1.5476(9)
C18 O2 1.2204(9)
C18 N1 1.3364(9)
C19 C24 1.3881(10)
C19 C20 1.3948(11)
C19 N1 1.4254(9)
C20 C21 1.3868(10)
C21 C22 1.3969(11)
C22 O3 1.3707(9)
C22 C23 1.3972(11)
C23 C24 1.3961(10)
C25 O3 1.4211(12)

loop_
_geom_torsion_atom_site_label_1
_geom_torsion_atom_site_label_2
_geom_torsion_atom_site_label_3
_geom_torsion_atom_site_label_4
_geom_torsion
C9 C1 C2 O1 173.93(7)
C17 C1 C2 O1 -6.40(11)
C9 C1 C2 C3 -4.14(8)
C17 C1 C2 C3 175.53(6)
O1 C2 C3 C8 -177.49(7)
C1 C2 C3 C8 0.58(7)
O1 C2 C3 C4 70.55(9)
C1 C2 C3 C4 -111.37(7)
C2 C3 C4 C5 -179.82(7)
C8 C3 C4 C5 67.43(7)
C2 C3 C4 C10 76.45(7)
C8 C3 C4 C10 -36.30(7)
C10 C4 C5 C6 33.36(8)
C3 C4 C5 C6 -70.57(8)
C4 C5 C6 C7 -0.46(9)
C5 C6 C7 C10 -32.82(8)
C5 C6 C7 C8 71.58(8)
C2 C3 C8 C9 2.70(7)
C4 C3 C8 C9 120.95(6)
C2 C3 C8 C7 -117.79(6)
C4 C3 C8 C7 0.46(7)
C6 C7 C8 C9 179.11(6)
C10 C7 C8 C9 -77.07(8)
C6 C7 C8 C3 -68.00(7)
C10 C7 C8 C3 35.83(7)
C2 C1 C9 C11 -167.69(7)
C17 C1 C9 C11 12.67(12)
C2 C1 C9 C8 6.10(8)
C17 C1 C9 C8 -173.54(6)
C3 C8 C9 C1 -5.52(8)
C7 C8 C9 C1 106.01(7)
C3 C8 C9 C11 168.69(6)
C7 C8 C9 C11 -79.78(8)
C6 C7 C10 C4 49.56(6)
C8 C7 C10 C4 -57.24(6)
C5 C4 C10 C7 -49.92(6)
C3 C4 C10 C7 57.29(6)
C1 C9 C11 C16 61.85(11)
C8 C9 C11 C16 -111.41(8)
C1 C9 C11 C12 -121.66(9)
C8 C9 C11 C12 65.08(10)
C16 C11 C12 C13 0.20(12)
C9 C11 C12 C13 -176.25(8)
C11 C12 C13 C14 1.31(13)
C12 C13 C14 C15 -1.80(14)
C13 C14 C15 C16 0.78(14)
C14 C15 C16 C11 0.74(13)
C12 C11 C16 C15 -1.22(12)
C9 C11 C16 C15 175.43(8)
C9 C1 C17 F2 16.93(10)
C2 C1 C17 F2 -162.68(6)
C9 C1 C17 F1 132.56(7)
C2 C1 C17 F1 -47.05(8)
C9 C1 C17 C18 -104.77(8)
C2 C1 C17 C18 75.63(8)
F2 C17 C18 O2 -39.15(9)
F1 C17 C18 O2 -153.41(7)
C1 C17 C18 O2 84.50(9)
F2 C17 C18 N1 141.76(6)
F1 C17 C18 N1 27.50(9)
C1 C17 C18 N1 -94.58(8)
C24 C19 C20 C21 -1.17(11)
N1 C19 C20 C21 -178.40(7)
C19 C20 C21 C22 0.15(12)
C20 C21 C22 O3 179.70(7)
C20 C21 C22 C23 0.76(12)
O3 C22 C23 C24 -179.49(8)
C21 C22 C23 C24 -0.66(12)
C20 C19 C24 C23 1.28(11)
N1 C19 C24 C23 178.43(7)
C22 C23 C24 C19 -0.36(12)
O2 C18 N1 C19 1.07(13)
C17 C18 N1 C19 -179.93(6)
C24 C19 N1 C18 48.62(11)
C20 C19 N1 C18 -134.19(8)
C21 C22 O3 C25 173.56(8)
C23 C22 O3 C25 -7.56(13)
